data_7048915
loop_
_publ_author_name
'Sinhababu, Soumen'
'Singh, Dharmendra'
'Sharma, Mahendra Kumar'
'Siwatch, Rahul Kumar'
'Mahawar, Pritam'
'Nagendran, Selvarajan'

_publ_section_title
;
 Ge(ii) cation catalyzed hydroboration of aldehydes and ketones.
;
_journal_issue 13
_journal_name_full 'Dalton transactions (Cambridge, England : 2003)'
_journal_page_first 4094
_journal_page_last 4100
_journal_paper_doi 10.1039/c8dt05121f
_journal_volume 48
_journal_year 2019
_chemical_formula_moiety 'C15 H23 Ge N2, I'
_chemical_formula_sum 'C15 H23 Ge I N2'
_chemical_formula_weight 430.86
_space_group_IT_number 14
_space_group_name_Hall '-P 2yn'
_space_group_name_H-M_alt 'P 1 21/n 1'
_symmetry_cell_setting monoclinic
_symmetry_space_group_name_Hall '-P 2yn'
_symmetry_space_group_name_H-M 'P 1 21/n 1'
_atom_sites_solution_hydrogens geom
_atom_sites_solution_primary direct
_atom_sites_solution_secondary difmap
_audit_creation_method SHELXL-97
_audit_update_record
;
2018-07-25 deposited with the CCDC.
2019-02-06 downloaded from the CCDC.
;
_cell_angle_alpha 90.00
_cell_angle_beta 107.5640(10)
_cell_angle_gamma 90.00
_cell_formula_units_Z 4
_cell_length_a 8.7656(7)
_cell_length_b 17.3579(15)
_cell_length_c 11.8312(10)
_cell_measurement_reflns_used 3623
_cell_measurement_temperature 298(2)
_cell_measurement_theta_max 25.18
_cell_measurement_theta_min 2.35
_cell_volume 1716.2(2)
_computing_cell_refinement 'Bruker SMART'
_computing_data_collection 'Bruker SMART'
_computing_data_reduction 'Bruker SAINT'
_computing_molecular_graphics 'Bruker SHELXTL'
_computing_publication_material 'Bruker SHELXTL'
_computing_structure_refinement 'SHELXL-97 (Sheldrick, 1997)'
_computing_structure_solution 'SHELXS-97 (Sheldrick, 1990)'
_diffrn_ambient_temperature 298(2)
_diffrn_measured_fraction_theta_full 0.998
_diffrn_measured_fraction_theta_max 0.998
_diffrn_measurement_device_type 'CCD area detector'
_diffrn_measurement_method 'phi and omega scans'
_diffrn_radiation_monochromator graphite
_diffrn_radiation_source 'fine-focus sealed tube'
_diffrn_radiation_type MoK\a
_diffrn_radiation_wavelength 0.71073
_diffrn_reflns_av_R_equivalents 0.0205
_diffrn_reflns_av_sigmaI/netI 0.0247
_diffrn_reflns_limit_h_max 10
_diffrn_reflns_limit_h_min -10
_diffrn_reflns_limit_k_max 17
_diffrn_reflns_limit_k_min -20
_diffrn_reflns_limit_l_max 14
_diffrn_reflns_limit_l_min -13
_diffrn_reflns_number 8839
_diffrn_reflns_theta_full 25.00
_diffrn_reflns_theta_max 25.00
_diffrn_reflns_theta_min 2.56
_exptl_absorpt_coefficient_mu 3.574
_exptl_absorpt_correction_T_max 0.364
_exptl_absorpt_correction_T_min 0.263
_exptl_absorpt_correction_type multi-scan
_exptl_absorpt_process_details '(SADABS; Bruker, 2000)'
_exptl_crystal_colour red
_exptl_crystal_density_diffrn 1.668
_exptl_crystal_density_method 'not measured'
_exptl_crystal_description block
_exptl_crystal_F_000 848.0
_exptl_crystal_size_max 0.53
_exptl_crystal_size_mid 0.32
_exptl_crystal_size_min 0.28
_refine_diff_density_max 1.547
_refine_diff_density_min -0.566
_refine_diff_density_rms 0.130
_refine_ls_extinction_method none
_refine_ls_goodness_of_fit_ref 1.104
_refine_ls_hydrogen_treatment mixed
_refine_ls_matrix_type full
_refine_ls_number_parameters 178
_refine_ls_number_reflns 3015
_refine_ls_number_restraints 0
_refine_ls_restrained_S_all 1.104
_refine_ls_R_factor_all 0.0506
_refine_ls_R_factor_gt 0.0422
_refine_ls_shift/su_max 0.000
_refine_ls_shift/su_mean 0.000
_refine_ls_structure_factor_coef Fsqd
_refine_ls_weighting_details 'calc w=1/[\s^2^(Fo^2^)+(0.0773P)^2^+2.1387P] where P=(Fo^2^+2Fc^2^)/3'
_refine_ls_weighting_scheme calc
_refine_ls_wR_factor_gt 0.1226
_refine_ls_wR_factor_ref 0.1350
_reflns_number_gt 2590
_reflns_number_total 3022
_reflns_threshold_expression >2sigma(I)
_cod_data_source_file c8dt05121f2.cif
_cod_data_source_block ssb51m
_cod_depositor_comments
;
The following automatic conversions were performed:

'_symmetry_cell_setting' value 'Monoclinic' changed to 'monoclinic'
according to
/home/data/users/saulius/crontab/automatic-downloads/rss-feeds/RSC/lib/dictionaries/cif_core.dic
dictionary named 'cif_core.dic' version 2.4.2 from 2011-04-26.

Automatic conversion script
Id: cif_fix_values 4973 2017-02-22 13:04:09Z antanas 

 Adding full bibliography for 7048914--7048918.cif.
;
_cod_original_sg_symbol_H-M 'P 21/n'
_cod_database_code 7048915

loop_
_symmetry_equiv_pos_as_xyz
'x, y, z'
'-x+1/2, y+1/2, -z+1/2'
'-x, -y, -z'
'x-1/2, -y-1/2, z-1/2'

loop_
_atom_site_label
_atom_site_type_symbol
_atom_site_fract_x
_atom_site_fract_y
_atom_site_fract_z
_atom_site_U_iso_or_equiv
_atom_site_adp_type
_atom_site_occupancy
_atom_site_symmetry_multiplicity
_atom_site_calc_flag
_atom_site_refinement_flags
Ge1 Ge 0.65059(7) 0.26034(3) 0.06127(5) 0.0520(2) Uani 1 1 d .
I1 I 0.92263(5) 0.19032(2) 0.31057(4) 0.0707(2) Uani 1 1 d .
N1 N 0.6714(4) 0.3629(2) 0.1284(3) 0.0408(9) Uani 1 1 d .
N2 N 0.4800(5) 0.2538(2) 0.1336(3) 0.0419(9) Uani 1 1 d .
C1 C 0.5691(5) 0.3801(3) 0.1895(4) 0.0376(10) Uani 1 1 d .
C2 C 0.5619(6) 0.4531(3) 0.2382(5) 0.0500(12) Uani 1 1 d .
H2 H 0.6249 0.4898 0.2161 0.060 Uiso 1 1 calc R
C3 C 0.4799(7) 0.4819(3) 0.3128(5) 0.0582(14) Uani 1 1 d .
H3 H 0.4988 0.5335 0.3333 0.070 Uiso 1 1 calc R
C4 C 0.3741(7) 0.4450(4) 0.3610(5) 0.0594(14) Uani 1 1 d .
H4 H 0.3365 0.4730 0.4141 0.071 Uiso 1 1 calc R
C5 C 0.3207(7) 0.3720(3) 0.3377(5) 0.0576(14) Uani 1 1 d .
H5 H 0.2501 0.3559 0.3779 0.069 Uiso 1 1 calc R
C6 C 0.3546(6) 0.3176(3) 0.2636(5) 0.0528(13) Uani 1 1 d .
H6 H 0.2935 0.2730 0.2568 0.063 Uiso 1 1 calc R
C7 C 0.4625(5) 0.3155(3) 0.1962(4) 0.0394(10) Uani 1 1 d .
C8 C 0.7987(6) 0.4156(3) 0.1132(5) 0.0501(12) Uani 1 1 d .
C9 C 0.3839(7) 0.1806(3) 0.1207(5) 0.0550(13) Uani 1 1 d .
C10 C 0.9116(7) 0.4402(4) 0.2311(6) 0.0721(17) Uani 1 1 d .
H10A H 0.8595 0.4774 0.2671 0.108 Uiso 1 1 calc R
H10B H 1.0055 0.4628 0.2193 0.108 Uiso 1 1 calc R
H10C H 0.9415 0.3961 0.2820 0.108 Uiso 1 1 calc R
C11 C 0.7279(8) 0.4835(4) 0.0327(6) 0.0731(18) Uani 1 1 d .
H11A H 0.6657 0.4647 -0.0436 0.110 Uiso 1 1 calc R
H11B H 0.8128 0.5156 0.0239 0.110 Uiso 1 1 calc R
H11C H 0.6606 0.5130 0.0672 0.110 Uiso 1 1 calc R
C12 C 0.8975(8) 0.3675(5) 0.0509(7) 0.083(2) Uani 1 1 d .
H12A H 0.9494 0.3261 0.1019 0.125 Uiso 1 1 calc R
H12B H 0.9767 0.3997 0.0337 0.125 Uiso 1 1 calc R
H12C H 0.8279 0.3468 -0.0216 0.125 Uiso 1 1 calc R
C13 C 0.4076(9) 0.1406(4) 0.2389(6) 0.0745(18) Uani 1 1 d .
H13A H 0.5190 0.1415 0.2836 0.112 Uiso 1 1 calc R
H13B H 0.3719 0.0882 0.2255 0.112 Uiso 1 1 calc R
H13C H 0.3470 0.1669 0.2825 0.112 Uiso 1 1 calc R
C14 C 0.2076(8) 0.1971(5) 0.0553(7) 0.087(2) Uani 1 1 d .
H14A H 0.1611 0.2255 0.1063 0.131 Uiso 1 1 calc R
H14B H 0.1513 0.1493 0.0331 0.131 Uiso 1 1 calc R
H14C H 0.2000 0.2269 -0.0146 0.131 Uiso 1 1 calc R
C15 C 0.4434(11) 0.1268(4) 0.0428(7) 0.092(2) Uani 1 1 d .
H15A H 0.4311 0.1510 -0.0324 0.139 Uiso 1 1 calc R
H15B H 0.3825 0.0799 0.0310 0.139 Uiso 1 1 calc R
H15C H 0.5543 0.1154 0.0803 0.139 Uiso 1 1 calc R

loop_
_atom_site_aniso_label
_atom_site_aniso_U_11
_atom_site_aniso_U_22
_atom_site_aniso_U_33
_atom_site_aniso_U_23
_atom_site_aniso_U_13
_atom_site_aniso_U_12
Ge1 0.0554(4) 0.0525(4) 0.0524(4) -0.0085(3) 0.0228(3) 0.0010(2)
I1 0.0809(3) 0.0608(3) 0.0648(3) -0.00168(17) 0.0139(2) 0.01052(19)
N1 0.039(2) 0.042(2) 0.041(2) -0.0005(16) 0.0131(17) -0.0014(16)
N2 0.046(2) 0.041(2) 0.039(2) -0.0028(16) 0.0138(17) -0.0045(17)
C1 0.036(2) 0.039(2) 0.034(2) 0.0037(18) 0.0053(18) 0.0016(18)
C2 0.059(3) 0.039(3) 0.054(3) 0.002(2) 0.020(2) 0.001(2)
C3 0.076(4) 0.042(3) 0.058(3) -0.008(2) 0.022(3) 0.008(3)
C4 0.064(3) 0.064(4) 0.056(3) -0.001(3) 0.027(3) 0.021(3)
C5 0.054(3) 0.067(4) 0.061(3) 0.003(3) 0.030(3) 0.011(3)
C6 0.047(3) 0.056(3) 0.059(3) 0.001(2) 0.022(3) -0.004(2)
C7 0.038(2) 0.039(2) 0.037(2) 0.0018(19) 0.0068(19) 0.0019(18)
C8 0.042(3) 0.055(3) 0.054(3) 0.005(2) 0.017(2) -0.005(2)
C9 0.065(3) 0.042(3) 0.059(3) -0.005(2) 0.021(3) -0.011(2)
C10 0.058(3) 0.084(4) 0.068(4) 0.005(3) 0.009(3) -0.023(3)
C11 0.070(4) 0.079(4) 0.070(4) 0.027(3) 0.020(3) -0.010(3)
C12 0.070(4) 0.095(5) 0.105(6) -0.007(4) 0.056(4) -0.009(4)
C13 0.104(5) 0.049(3) 0.077(4) 0.010(3) 0.039(4) -0.008(3)
C14 0.062(4) 0.091(5) 0.092(5) -0.001(4) 0.000(4) -0.031(4)
C15 0.144(7) 0.059(4) 0.095(5) -0.028(4) 0.068(5) -0.034(4)

loop_
_atom_type_symbol
_atom_type_description
_atom_type_scat_dispersion_real
_atom_type_scat_dispersion_imag
_atom_type_scat_source
C C 0.0033 0.0016 'International Tables Vol C Tables 4.2.6.8 and 6.1.1.4'
H H 0.0000 0.0000 'International Tables Vol C Tables 4.2.6.8 and 6.1.1.4'
N N 0.0061 0.0033 'International Tables Vol C Tables 4.2.6.8 and 6.1.1.4'
Ge Ge 0.1547 1.8001 'International Tables Vol C Tables 4.2.6.8 and 6.1.1.4'
I I -0.4742 1.8119 'International Tables Vol C Tables 4.2.6.8 and 6.1.1.4'

loop_
_geom_angle_atom_site_label_1
_geom_angle_atom_site_label_2
_geom_angle_atom_site_label_3
_geom_angle
N1 Ge1 N2 82.09(16)
C1 N1 C8 124.9(4)
C1 N1 Ge1 115.4(3)
C8 N1 Ge1 119.6(3)
C7 N2 C9 125.3(4)
C7 N2 Ge1 115.5(3)
C9 N2 Ge1 119.2(3)
N1 C1 C2 122.8(4)
N1 C1 C7 113.3(4)
C2 C1 C7 123.8(4)
C3 C2 C1 133.1(5)
C3 C2 H2 113.5
C1 C2 H2 113.5
C4 C3 C2 129.5(5)
C4 C3 H3 115.3
C2 C3 H3 115.3
C5 C4 C3 125.8(5)
C5 C4 H4 117.1
C3 C4 H4 117.1
C4 C5 C6 130.1(5)
C4 C5 H5 115.0
C6 C5 H5 115.0
C5 C6 C7 133.3(5)
C5 C6 H6 113.3
C7 C6 H6 113.3
N2 C7 C6 122.8(4)
N2 C7 C1 113.5(4)
C6 C7 C1 123.7(4)
N1 C8 C10 111.5(4)
N1 C8 C11 111.7(4)
C10 C8 C11 112.9(5)
N1 C8 C12 105.9(4)
C10 C8 C12 106.8(5)
C11 C8 C12 107.6(5)
N2 C9 C15 107.3(5)
N2 C9 C13 112.1(5)
C15 C9 C13 107.7(5)
N2 C9 C14 109.9(5)
C15 C9 C14 106.7(6)
C13 C9 C14 112.9(6)
C8 C10 H10A 109.5
C8 C10 H10B 109.5
H10A C10 H10B 109.5
C8 C10 H10C 109.5
H10A C10 H10C 109.5
H10B C10 H10C 109.5
C8 C11 H11A 109.5
C8 C11 H11B 109.5
H11A C11 H11B 109.5
C8 C11 H11C 109.5
H11A C11 H11C 109.5
H11B C11 H11C 109.5
C8 C12 H12A 109.5
C8 C12 H12B 109.5
H12A C12 H12B 109.5
C8 C12 H12C 109.5
H12A C12 H12C 109.5
H12B C12 H12C 109.5
C9 C13 H13A 109.5
C9 C13 H13B 109.5
H13A C13 H13B 109.5
C9 C13 H13C 109.5
H13A C13 H13C 109.5
H13B C13 H13C 109.5
C9 C14 H14A 109.5
C9 C14 H14B 109.5
H14A C14 H14B 109.5
C9 C14 H14C 109.5
H14A C14 H14C 109.5
H14B C14 H14C 109.5
C9 C15 H15A 109.5
C9 C15 H15B 109.5
H15A C15 H15B 109.5
C9 C15 H15C 109.5
H15A C15 H15C 109.5
H15B C15 H15C 109.5

loop_
_geom_bond_atom_site_label_1
_geom_bond_atom_site_label_2
_geom_bond_distance
Ge1 N1 1.936(4)
Ge1 N2 1.937(4)
N1 C1 1.344(6)
N1 C8 1.495(6)
N2 C7 1.337(6)
N2 C9 1.507(6)
C1 C2 1.402(7)
C1 C7 1.477(6)
C2 C3 1.388(7)
C2 H2 0.9300
C3 C4 1.383(8)
C3 H3 0.9300
C4 C5 1.349(8)
C4 H4 0.9300
C5 C6 1.381(8)
C5 H5 0.9300
C6 C7 1.410(7)
C6 H6 0.9300
C8 C10 1.508(8)
C8 C11 1.524(8)
C8 C12 1.541(8)
C9 C15 1.511(9)
C9 C13 1.518(8)
C9 C14 1.532(9)
C10 H10A 0.9600
C10 H10B 0.9600
C10 H10C 0.9600
C11 H11A 0.9600
C11 H11B 0.9600
C11 H11C 0.9600
C12 H12A 0.9600
C12 H12B 0.9600
C12 H12C 0.9600
C13 H13A 0.9600
C13 H13B 0.9600
C13 H13C 0.9600
C14 H14A 0.9600
C14 H14B 0.9600
C14 H14C 0.9600
C15 H15A 0.9600
C15 H15B 0.9600
C15 H15C 0.9600

loop_
_geom_torsion_atom_site_label_1
_geom_torsion_atom_site_label_2
_geom_torsion_atom_site_label_3
_geom_torsion_atom_site_label_4
_geom_torsion
N2 Ge1 N1 C1 0.7(3)
N2 Ge1 N1 C8 179.0(4)
N1 Ge1 N2 C7 -3.3(3)
N1 Ge1 N2 C9 179.4(4)
C8 N1 C1 C2 5.5(7)
Ge1 N1 C1 C2 -176.4(3)
C8 N1 C1 C7 -176.4(4)
Ge1 N1 C1 C7 1.7(5)
N1 C1 C2 C3 -172.6(5)
C7 C1 C2 C3 9.5(9)
C1 C2 C3 C4 -1.4(11)
C2 C3 C4 C5 -4.6(10)
C3 C4 C5 C6 -0.2(10)
C4 C5 C6 C7 6.3(11)
C9 N2 C7 C6 3.2(7)
Ge1 N2 C7 C6 -173.9(4)
C9 N2 C7 C1 -177.9(4)
Ge1 N2 C7 C1 5.0(5)
C5 C6 C7 N2 176.9(6)
C5 C6 C7 C1 -1.9(9)
N1 C1 C7 N2 -4.3(5)
C2 C1 C7 N2 173.7(4)
N1 C1 C7 C6 174.5(4)
C2 C1 C7 C6 -7.5(7)
C1 N1 C8 C10 57.3(6)
Ge1 N1 C8 C10 -120.7(5)
C1 N1 C8 C11 -70.0(6)
Ge1 N1 C8 C11 111.9(5)
C1 N1 C8 C12 173.1(5)
Ge1 N1 C8 C12 -4.9(6)
C7 N2 C9 C15 180.0(5)
Ge1 N2 C9 C15 -3.0(6)
C7 N2 C9 C13 -62.1(7)
Ge1 N2 C9 C13 114.9(5)
C7 N2 C9 C14 64.3(7)
Ge1 N2 C9 C14 -118.7(5)
